data_4066067
loop_
_publ_author_name
'Kaneko, Hiroshi'
'Tsurugi, Hayato'
'Panda, Tarun K.'
'Mashima, Kazushi'

_publ_section_title
;
 Intramolecular Alkylation of \a-Diimine Ligands Giving Amido---Imino and
 Diamido Scandium and Yttrium Complexes as Catalysts for Intramolecular
 Hydroamination/Cyclization
;
_journal_issue 15
_journal_name_full Organometallics
_journal_page_first 3463
_journal_paper_doi 10.1021/om1002667
_journal_volume 29
_journal_year 2010
_chemical_formula_moiety 'C34 H61 N2 O Sc Si3'
_chemical_formula_sum 'C34 H61 N2 O Sc Si3'
_chemical_formula_weight 643.08
_chemical_name_common 3a
_chemical_name_systematic
; 
 ? 
;
_space_group_IT_number 15
_symmetry_cell_setting monoclinic
_symmetry_space_group_name_Hall '-C 2yc'
_symmetry_space_group_name_H-M 'C 1 2/c 1'
_atom_sites_solution_hydrogens geom
_atom_sites_solution_primary direct
_atom_sites_solution_secondary difmap
_audit_creation_method SHELXL-97
_cell_angle_alpha 90.00
_cell_angle_beta 99.5070(10)
_cell_angle_gamma 90.00
_cell_formula_units_Z 8
_cell_length_a 40.5881(7)
_cell_length_b 11.1135(2)
_cell_length_c 17.4976(4)
_cell_measurement_reflns_used 77239
_cell_measurement_temperature 113(2)
_cell_measurement_theta_max 30.5
_cell_measurement_theta_min 3.1
_cell_volume 7784.3(3)
_computing_cell_refinement PROCESS-AUTO
_computing_data_collection PROCESS-AUTO
_computing_data_reduction CrystalStructure
_computing_molecular_graphics Ortep-32
_computing_publication_material 'CrystalStructure 3.8'
_computing_structure_refinement 'SHELXL-97 (Sheldrick, 1997)'
_computing_structure_solution 'SHELXS-97 (Sheldrick, 1990)'
_diffrn_ambient_temperature 113(2)
_diffrn_detector_area_resol_mean 10.00
_diffrn_measured_fraction_theta_full 0.998
_diffrn_measured_fraction_theta_max 0.998
_diffrn_measurement_device_type 'Rigaku RAXIS-RAPID'
_diffrn_measurement_method \w
_diffrn_radiation_monochromator graphite
_diffrn_radiation_source 'fine-focus sealed tube'
_diffrn_radiation_type MoK\a
_diffrn_radiation_wavelength 0.71075
_diffrn_reflns_av_R_equivalents 0.0471
_diffrn_reflns_av_sigmaI/netI 0.0246
_diffrn_reflns_limit_h_max 56
_diffrn_reflns_limit_h_min -57
_diffrn_reflns_limit_k_max 15
_diffrn_reflns_limit_k_min -15
_diffrn_reflns_limit_l_max 24
_diffrn_reflns_limit_l_min -24
_diffrn_reflns_number 101799
_diffrn_reflns_theta_full 30.47
_diffrn_reflns_theta_max 30.47
_diffrn_reflns_theta_min 3.05
_exptl_absorpt_coefficient_mu 0.307
_exptl_absorpt_correction_T_max 0.9848
_exptl_absorpt_correction_T_min 0.8565
_exptl_absorpt_correction_type multi-scan
_exptl_crystal_colour yellow
_exptl_crystal_density_diffrn 1.097
_exptl_crystal_density_method 'not measured'
_exptl_crystal_description block
_exptl_crystal_F_000 2800
_exptl_crystal_size_max 0.52
_exptl_crystal_size_mid 0.49
_exptl_crystal_size_min 0.05
_refine_diff_density_max 0.898
_refine_diff_density_min -0.559
_refine_diff_density_rms 0.082
_refine_ls_extinction_method none
_refine_ls_goodness_of_fit_ref 1.340
_refine_ls_hydrogen_treatment constr
_refine_ls_matrix_type full
_refine_ls_number_parameters 366
_refine_ls_number_reflns 11799
_refine_ls_number_restraints 0
_refine_ls_restrained_S_all 1.340
_refine_ls_R_factor_all 0.0678
_refine_ls_R_factor_gt 0.0625
_refine_ls_shift/su_max 0.000
_refine_ls_shift/su_mean 0.000
_refine_ls_structure_factor_coef Fsqd
_refine_ls_weighting_details 'calc w=1/[\s^2^(Fo^2^)+(0.0499P)^2^+12.5288P] where P=(Fo^2^+2Fc^2^)/3'
_refine_ls_weighting_scheme calc
_refine_ls_wR_factor_gt 0.1600
_refine_ls_wR_factor_ref 0.1624
_reflns_number_gt 10600
_reflns_number_total 11799
_reflns_threshold_expression >2sigma(I)
_cod_data_source_file om1002667_si_001.cif
_cod_data_source_block Sccomplex3a
_cod_database_code 4066067

loop_
_symmetry_equiv_pos_as_xyz
'x, y, z'
'-x, y, -z+1/2'
'x+1/2, y+1/2, z'
'-x+1/2, y+1/2, -z+1/2'
'-x, -y, -z'
'x, -y, z-1/2'
'-x+1/2, -y+1/2, -z'
'x+1/2, -y+1/2, z-1/2'

loop_
_atom_site_label
_atom_site_type_symbol
_atom_site_fract_x
_atom_site_fract_y
_atom_site_fract_z
_atom_site_U_iso_or_equiv
_atom_site_adp_type
_atom_site_occupancy
_atom_site_symmetry_multiplicity
_atom_site_calc_flag
_atom_site_refinement_flags
Sc1 Sc 0.149453(9) 0.22307(3) 0.251979(19) 0.02226(9) Uani 1 1 d .
Si1 Si 0.174977(15) -0.04677(5) 0.35831(3) 0.02613(12) Uani 1 1 d .
Si2 Si 0.103464(16) 0.41896(6) 0.37842(3) 0.03038(14) Uani 1 1 d .
Si3 Si 0.026756(15) 0.24780(6) 0.03039(4) 0.03275(14) Uani 1 1 d .
O1 O 0.19816(4) 0.30958(14) 0.29526(8) 0.0288(3) Uani 1 1 d .
N1 N 0.14523(4) 0.32244(17) 0.15075(9) 0.0265(3) Uani 1 1 d .
N2 N 0.10318(4) 0.14405(16) 0.16883(9) 0.0247(3) Uani 1 1 d .
C1 C 0.11768(6) 0.3005(2) 0.08811(12) 0.0337(5) Uani 1 1 d .
H1 H 0.1268 0.2841 0.0401 0.040 Uiso 1 1 calc R
H2 H 0.1039 0.3743 0.0794 0.040 Uiso 1 1 calc R
C2 C 0.09590(5) 0.1981(2) 0.10286(11) 0.0267(4) Uani 1 1 d .
C3 C 0.17309(5) 0.03879(19) 0.26751(11) 0.0274(4) Uani 1 1 d .
H3 H 0.1613 -0.0126 0.2254 0.033 Uiso 1 1 calc R
H4 H 0.1964 0.0474 0.2580 0.033 Uiso 1 1 calc R
C4 C 0.12773(6) 0.2876(2) 0.35487(12) 0.0309(4) Uani 1 1 d .
H5 H 0.1139 0.2186 0.3662 0.037 Uiso 1 1 calc R
H6 H 0.1473 0.2874 0.3971 0.037 Uiso 1 1 calc R
C5 C 0.06834(5) 0.1656(2) 0.03811(12) 0.0319(4) Uani 1 1 d .
H7 H 0.0639 0.0785 0.0423 0.038 Uiso 1 1 calc R
H8 H 0.0768 0.1778 -0.0112 0.038 Uiso 1 1 calc R
C6 C 0.16752(5) 0.40781(19) 0.12657(11) 0.0252(4) Uani 1 1 d .
C7 C 0.16288(6) 0.5320(2) 0.13728(12) 0.0306(4) Uani 1 1 d .
C8 C 0.18406(6) 0.6139(2) 0.10921(15) 0.0379(5) Uani 1 1 d .
H9 H 0.1810 0.6976 0.1165 0.046 Uiso 1 1 calc R
C9 C 0.20933(6) 0.5757(2) 0.07115(14) 0.0384(5) Uani 1 1 d .
H10 H 0.2233 0.6327 0.0516 0.046 Uiso 1 1 calc R
C10 C 0.21427(6) 0.4535(2) 0.06161(12) 0.0325(4) Uani 1 1 d .
H11 H 0.2319 0.4272 0.0361 0.039 Uiso 1 1 calc R
C11 C 0.19374(5) 0.3683(2) 0.08890(11) 0.0272(4) Uani 1 1 d .
C12 C 0.13506(7) 0.5756(2) 0.17720(15) 0.0399(5) Uani 1 1 d .
H12 H 0.1149 0.5888 0.1387 0.048 Uiso 1 1 calc R
H13 H 0.1417 0.6513 0.2041 0.048 Uiso 1 1 calc R
H14 H 0.1304 0.5151 0.2148 0.048 Uiso 1 1 calc R
C13 C 0.19883(6) 0.2364(2) 0.07575(14) 0.0344(5) Uani 1 1 d .
H15 H 0.2139 0.2029 0.1202 0.041 Uiso 1 1 calc R
H16 H 0.2086 0.2256 0.0286 0.041 Uiso 1 1 calc R
H17 H 0.1773 0.1948 0.0699 0.041 Uiso 1 1 calc R
C14 C 0.08539(5) 0.0357(2) 0.18193(12) 0.0291(4) Uani 1 1 d .
C15 C 0.09268(6) -0.0720(2) 0.14646(15) 0.0382(5) Uani 1 1 d .
C16 C 0.07587(8) -0.1757(2) 0.1641(2) 0.0536(8) Uani 1 1 d .
H18 H 0.0800 -0.2497 0.1401 0.064 Uiso 1 1 calc R
C17 C 0.05340(8) -0.1732(3) 0.2156(2) 0.0591(9) Uani 1 1 d .
H19 H 0.0428 -0.2453 0.2276 0.071 Uiso 1 1 calc R
C18 C 0.04652(7) -0.0671(3) 0.24915(18) 0.0517(7) Uani 1 1 d .
H20 H 0.0310 -0.0659 0.2843 0.062 Uiso 1 1 calc R
C19 C 0.06194(6) 0.0394(2) 0.23245(14) 0.0380(5) Uani 1 1 d .
C20 C 0.05254(7) 0.1548(3) 0.26756(17) 0.0496(7) Uani 1 1 d .
H21 H 0.0675 0.1688 0.3168 0.059 Uiso 1 1 calc R
H22 H 0.0294 0.1497 0.2768 0.059 Uiso 1 1 calc R
H23 H 0.0546 0.2215 0.2320 0.059 Uiso 1 1 calc R
C21 C 0.11690(7) -0.0786(3) 0.08983(16) 0.0461(6) Uani 1 1 d .
H24 H 0.1049 -0.0653 0.0372 0.055 Uiso 1 1 calc R
H25 H 0.1274 -0.1582 0.0929 0.055 Uiso 1 1 calc R
H26 H 0.1341 -0.0166 0.1026 0.055 Uiso 1 1 calc R
C22 C 0.13192(6) -0.0877(2) 0.37602(14) 0.0366(5) Uani 1 1 d .
H27 H 0.1234 -0.0238 0.4061 0.044 Uiso 1 1 calc R
H28 H 0.1329 -0.1635 0.4049 0.044 Uiso 1 1 calc R
H29 H 0.1170 -0.0971 0.3263 0.044 Uiso 1 1 calc R
C23 C 0.19544(6) 0.0446(2) 0.44366(12) 0.0331(4) Uani 1 1 d .
H30 H 0.2196 0.0301 0.4524 0.040 Uiso 1 1 calc R
H31 H 0.1863 0.0212 0.4899 0.040 Uiso 1 1 calc R
H32 H 0.1911 0.1303 0.4331 0.040 Uiso 1 1 calc R
C24 C 0.19906(6) -0.1919(2) 0.35678(14) 0.0353(5) Uani 1 1 d .
H33 H 0.1837 -0.2566 0.3360 0.042 Uiso 1 1 calc R
H34 H 0.2097 -0.2124 0.4096 0.042 Uiso 1 1 calc R
H35 H 0.2162 -0.1821 0.3239 0.042 Uiso 1 1 calc R
C25 C 0.08331(7) 0.3899(3) 0.46617(15) 0.0458(6) Uani 1 1 d .
H36 H 0.0611 0.3550 0.4499 0.055 Uiso 1 1 calc R
H37 H 0.0812 0.4658 0.4935 0.055 Uiso 1 1 calc R
H38 H 0.0971 0.3337 0.5009 0.055 Uiso 1 1 calc R
C26 C 0.06836(8) 0.4652(3) 0.29949(16) 0.0489(7) Uani 1 1 d .
H39 H 0.0766 0.5239 0.2654 0.059 Uiso 1 1 calc R
H40 H 0.0503 0.5014 0.3227 0.059 Uiso 1 1 calc R
H41 H 0.0598 0.3943 0.2692 0.059 Uiso 1 1 calc R
C27 C 0.13033(7) 0.5559(2) 0.40164(14) 0.0391(5) Uani 1 1 d .
H42 H 0.1389 0.5580 0.4574 0.047 Uiso 1 1 calc R
H43 H 0.1170 0.6283 0.3869 0.047 Uiso 1 1 calc R
H44 H 0.1491 0.5529 0.3728 0.047 Uiso 1 1 calc R
C28 C -0.00421(8) 0.1415(3) 0.0613(3) 0.0717(11) Uani 1 1 d .
H45 H -0.0154 0.0967 0.0162 0.086 Uiso 1 1 calc R
H46 H -0.0208 0.1870 0.0843 0.086 Uiso 1 1 calc R
H47 H 0.0074 0.0850 0.0997 0.086 Uiso 1 1 calc R
C29 C 0.01454(9) 0.2884(3) -0.07307(17) 0.0630(10) Uani 1 1 d .
H48 H 0.0236 0.3679 -0.0823 0.076 Uiso 1 1 calc R
H49 H -0.0099 0.2904 -0.0863 0.076 Uiso 1 1 calc R
H50 H 0.0234 0.2285 -0.1054 0.076 Uiso 1 1 calc R
C30 C 0.02894(8) 0.3856(3) 0.09081(16) 0.0457(6) Uani 1 1 d .
H51 H 0.0241 0.3650 0.1423 0.055 Uiso 1 1 calc R
H52 H 0.0125 0.4442 0.0662 0.055 Uiso 1 1 calc R
H53 H 0.0514 0.4204 0.0958 0.055 Uiso 1 1 calc R
C31 C 0.20004(6) 0.4315(2) 0.32692(16) 0.0397(5) Uani 1 1 d .
H54 H 0.1983 0.4305 0.3827 0.048 Uiso 1 1 calc R
H55 H 0.1819 0.4824 0.2991 0.048 Uiso 1 1 calc R
C32 C 0.23400(8) 0.4777(3) 0.31471(18) 0.0505(7) Uiso 1 1 d .
H56 H 0.2333 0.5081 0.2613 0.061 Uiso 1 1 calc R
H57 H 0.2421 0.5423 0.3520 0.061 Uiso 1 1 calc R
C33 C 0.25542(7) 0.3663(3) 0.32920(18) 0.0455(6) Uani 1 1 d .
H58 H 0.2619 0.3502 0.3853 0.055 Uiso 1 1 calc R
H59 H 0.2758 0.3731 0.3053 0.055 Uiso 1 1 calc R
C34 C 0.23206(6) 0.2692(2) 0.28977(15) 0.0380(5) Uani 1 1 d .
H60 H 0.2348 0.2601 0.2349 0.046 Uiso 1 1 calc R
H61 H 0.2368 0.1909 0.3163 0.046 Uiso 1 1 calc R

loop_
_atom_site_aniso_label
_atom_site_aniso_U_11
_atom_site_aniso_U_22
_atom_site_aniso_U_33
_atom_site_aniso_U_23
_atom_site_aniso_U_13
_atom_site_aniso_U_12
Sc1 0.02679(18) 0.02223(17) 0.01813(15) 0.00239(12) 0.00479(12) 0.00337(13)
Si1 0.0279(3) 0.0238(3) 0.0261(2) 0.0050(2) 0.0027(2) 0.0021(2)
Si2 0.0384(3) 0.0319(3) 0.0209(2) -0.0043(2) 0.0051(2) 0.0056(2)
Si3 0.0256(3) 0.0337(3) 0.0368(3) -0.0046(2) -0.0012(2) 0.0006(2)
O1 0.0303(7) 0.0272(7) 0.0279(7) -0.0006(6) 0.0019(5) -0.0002(6)
N1 0.0261(8) 0.0314(9) 0.0216(7) 0.0075(6) 0.0024(6) 0.0006(6)
N2 0.0247(8) 0.0255(8) 0.0248(7) 0.0021(6) 0.0063(6) 0.0030(6)
C1 0.0288(10) 0.0423(12) 0.0282(10) 0.0128(9) -0.0003(8) -0.0028(9)
C2 0.0225(9) 0.0328(10) 0.0253(8) 0.0028(7) 0.0047(7) 0.0034(7)
C3 0.0308(10) 0.0260(9) 0.0254(9) 0.0034(7) 0.0045(7) 0.0040(7)
C4 0.0399(12) 0.0294(10) 0.0249(9) 0.0004(7) 0.0098(8) 0.0042(8)
C5 0.0277(10) 0.0413(12) 0.0257(9) 0.0011(8) 0.0020(7) 0.0038(8)
C6 0.0259(9) 0.0291(9) 0.0195(8) 0.0049(7) 0.0010(6) 0.0009(7)
C7 0.0319(11) 0.0305(10) 0.0283(9) 0.0028(8) 0.0013(8) 0.0048(8)
C8 0.0411(13) 0.0273(10) 0.0428(12) 0.0047(9) -0.0006(10) -0.0015(9)
C9 0.0360(12) 0.0388(12) 0.0392(12) 0.0091(10) 0.0026(9) -0.0094(9)
C10 0.0266(10) 0.0428(12) 0.0280(9) 0.0038(9) 0.0046(7) -0.0033(9)
C11 0.0274(9) 0.0319(10) 0.0212(8) 0.0017(7) 0.0014(7) -0.0008(8)
C12 0.0416(13) 0.0393(13) 0.0388(12) -0.0007(10) 0.0069(10) 0.0115(10)
C13 0.0348(11) 0.0348(11) 0.0342(10) -0.0044(9) 0.0070(8) 0.0022(9)
C14 0.0267(10) 0.0289(10) 0.0300(9) 0.0046(8) -0.0005(7) -0.0011(8)
C15 0.0341(12) 0.0301(11) 0.0455(13) -0.0017(9) -0.0073(9) 0.0033(9)
C16 0.0476(16) 0.0281(12) 0.075(2) 0.0038(12) -0.0202(14) -0.0025(11)
C17 0.0408(15) 0.0528(18) 0.075(2) 0.0289(16) -0.0157(14) -0.0178(13)
C18 0.0363(13) 0.0637(19) 0.0517(15) 0.0248(14) -0.0026(11) -0.0149(12)
C19 0.0294(11) 0.0490(14) 0.0350(11) 0.0124(10) 0.0036(8) -0.0052(10)
C20 0.0368(13) 0.073(2) 0.0437(13) -0.0025(13) 0.0194(11) -0.0013(13)
C21 0.0444(14) 0.0420(14) 0.0484(14) -0.0152(11) -0.0024(11) 0.0143(11)
C22 0.0327(11) 0.0366(12) 0.0406(12) 0.0105(9) 0.0068(9) 0.0001(9)
C23 0.0368(11) 0.0322(11) 0.0288(10) 0.0031(8) 0.0014(8) 0.0019(9)
C24 0.0438(13) 0.0274(10) 0.0339(10) 0.0050(8) 0.0038(9) 0.0069(9)
C25 0.0521(15) 0.0522(16) 0.0374(12) -0.0074(11) 0.0201(11) 0.0018(12)
C26 0.0553(16) 0.0493(15) 0.0376(12) -0.0055(11) -0.0059(11) 0.0155(13)
C27 0.0517(15) 0.0340(12) 0.0324(11) -0.0082(9) 0.0094(10) 0.0019(10)
C28 0.0438(17) 0.062(2) 0.118(3) -0.016(2) 0.0404(19) -0.0119(15)
C29 0.068(2) 0.071(2) 0.0395(14) -0.0106(14) -0.0196(13) 0.0283(17)
C30 0.0522(16) 0.0417(14) 0.0412(13) -0.0079(11) 0.0023(11) 0.0055(11)
C31 0.0373(12) 0.0320(11) 0.0481(13) -0.0078(10) 0.0024(10) 0.0015(9)
C33 0.0372(13) 0.0427(14) 0.0553(15) -0.0027(12) 0.0039(11) -0.0043(11)
C34 0.0313(11) 0.0403(13) 0.0437(12) -0.0073(10) 0.0103(9) -0.0018(9)

loop_
_atom_type_symbol
_atom_type_description
_atom_type_scat_dispersion_real
_atom_type_scat_dispersion_imag
_atom_type_scat_source
C C 0.0033 0.0016 'International Tables Vol C Tables 4.2.6.8 and 6.1.1.4'
H H 0.0000 0.0000 'International Tables Vol C Tables 4.2.6.8 and 6.1.1.4'
N N 0.0061 0.0033 'International Tables Vol C Tables 4.2.6.8 and 6.1.1.4'
Si Si 0.0817 0.0704 'International Tables Vol C Tables 4.2.6.8 and 6.1.1.4'
Sc Sc 0.2519 0.3716 'International Tables Vol C Tables 4.2.6.8 and 6.1.1.4'
O O 0.0106 0.0060 'International Tables Vol C Tables 4.2.6.8 and 6.1.1.4'

loop_
_geom_angle_atom_site_label_1
_geom_angle_atom_site_label_2
_geom_angle_atom_site_label_3
_geom_angle
N1 Sc1 O1 90.23(6)
N1 Sc1 C4 121.80(8)
O1 Sc1 C4 91.94(7)
N1 Sc1 C3 124.06(7)
O1 Sc1 C3 90.86(7)
C4 Sc1 C3 114.05(8)
N1 Sc1 N2 74.02(6)
O1 Sc1 N2 162.01(6)
C4 Sc1 N2 103.65(7)
C3 Sc1 N2 90.90(7)
C3 Si1 C22 111.07(10)
C3 Si1 C23 110.84(10)
C22 Si1 C23 107.45(11)
C3 Si1 C24 112.12(10)
C22 Si1 C24 107.04(11)
C23 Si1 C24 108.11(11)
C4 Si2 C27 112.17(12)
C4 Si2 C25 111.47(12)
C27 Si2 C25 106.13(12)
C4 Si2 C26 114.76(11)
C27 Si2 C26 106.23(13)
C25 Si2 C26 105.46(14)
C29 Si3 C30 109.62(15)
C29 Si3 C28 110.7(2)
C30 Si3 C28 109.15(16)
C29 Si3 C5 106.10(13)
C30 Si3 C5 113.42(12)
C28 Si3 C5 107.85(15)
C31 O1 C34 108.57(17)
C31 O1 Sc1 121.29(13)
C34 O1 Sc1 129.71(13)
C6 N1 C1 109.61(15)
C6 N1 Sc1 130.04(13)
C1 N1 Sc1 120.09(13)
C2 N2 C14 118.94(18)
C2 N2 Sc1 114.93(14)
C14 N2 Sc1 125.75(12)
N1 C1 C2 113.75(17)
N1 C1 H1 108.8
C2 C1 H1 108.8
N1 C1 H2 108.8
C2 C1 H2 108.8
H1 C1 H2 107.7
N2 C2 C1 117.09(18)
N2 C2 C5 126.5(2)
C1 C2 C5 116.34(18)
Si1 C3 Sc1 121.87(10)
Si1 C3 H3 106.9
Sc1 C3 H3 106.9
Si1 C3 H4 106.9
Sc1 C3 H4 106.9
H3 C3 H4 106.7
Si2 C4 Sc1 136.49(11)
Si2 C4 H5 103.0
Sc1 C4 H5 103.0
Si2 C4 H6 103.0
Sc1 C4 H6 103.0
H5 C4 H6 105.1
C2 C5 Si3 118.67(16)
C2 C5 H7 107.6
Si3 C5 H7 107.6
C2 C5 H8 107.6
Si3 C5 H8 107.6
H7 C5 H8 107.1
C7 C6 C11 119.61(19)
C7 C6 N1 120.52(19)
C11 C6 N1 119.83(19)
C8 C7 C6 119.2(2)
C8 C7 C12 120.5(2)
C6 C7 C12 120.3(2)
C9 C8 C7 121.3(2)
C9 C8 H9 119.3
C7 C8 H9 119.3
C8 C9 C10 119.6(2)
C8 C9 H10 120.2
C10 C9 H10 120.2
C9 C10 C11 121.1(2)
C9 C10 H11 119.5
C11 C10 H11 119.5
C10 C11 C6 119.2(2)
C10 C11 C13 120.2(2)
C6 C11 C13 120.52(19)
C7 C12 H12 109.5
C7 C12 H13 109.5
H12 C12 H13 109.5
C7 C12 H14 109.5
H12 C12 H14 109.5
H13 C12 H14 109.5
C11 C13 H15 109.5
C11 C13 H16 109.5
H15 C13 H16 109.5
C11 C13 H17 109.5
H15 C13 H17 109.5
H16 C13 H17 109.5
C15 C14 C19 121.2(2)
C15 C14 N2 119.6(2)
C19 C14 N2 119.1(2)
C16 C15 C14 117.4(3)
C16 C15 C21 119.9(3)
C14 C15 C21 122.7(2)
C17 C16 C15 121.6(3)
C17 C16 H18 119.2
C15 C16 H18 119.2
C18 C17 C16 120.0(3)
C18 C17 H19 120.0
C16 C17 H19 120.0
C17 C18 C19 120.8(3)
C17 C18 H20 119.6
C19 C18 H20 119.6
C18 C19 C14 118.9(3)
C18 C19 C20 119.2(2)
C14 C19 C20 121.9(2)
C19 C20 H21 109.5
C19 C20 H22 109.5
H21 C20 H22 109.5
C19 C20 H23 109.5
H21 C20 H23 109.5
H22 C20 H23 109.5
C15 C21 H24 109.5
C15 C21 H25 109.5
H24 C21 H25 109.5
C15 C21 H26 109.5
H24 C21 H26 109.5
H25 C21 H26 109.5
Si1 C22 H27 109.5
Si1 C22 H28 109.5
H27 C22 H28 109.5
Si1 C22 H29 109.5
H27 C22 H29 109.5
H28 C22 H29 109.5
Si1 C23 H30 109.5
Si1 C23 H31 109.5
H30 C23 H31 109.5
Si1 C23 H32 109.5
H30 C23 H32 109.5
H31 C23 H32 109.5
Si1 C24 H33 109.5
Si1 C24 H34 109.5
H33 C24 H34 109.5
Si1 C24 H35 109.5
H33 C24 H35 109.5
H34 C24 H35 109.5
Si2 C25 H36 109.5
Si2 C25 H37 109.5
H36 C25 H37 109.5
Si2 C25 H38 109.5
H36 C25 H38 109.5
H37 C25 H38 109.5
Si2 C26 H39 109.5
Si2 C26 H40 109.5
H39 C26 H40 109.5
Si2 C26 H41 109.5
H39 C26 H41 109.5
H40 C26 H41 109.5
Si2 C27 H42 109.5
Si2 C27 H43 109.5
H42 C27 H43 109.5
Si2 C27 H44 109.5
H42 C27 H44 109.5
H43 C27 H44 109.5
Si3 C28 H45 109.5
Si3 C28 H46 109.5
H45 C28 H46 109.5
Si3 C28 H47 109.5
H45 C28 H47 109.5
H46 C28 H47 109.5
Si3 C29 H48 109.5
Si3 C29 H49 109.5
H48 C29 H49 109.5
Si3 C29 H50 109.5
H48 C29 H50 109.5
H49 C29 H50 109.5
Si3 C30 H51 109.5
Si3 C30 H52 109.5
H51 C30 H52 109.5
Si3 C30 H53 109.5
H51 C30 H53 109.5
H52 C30 H53 109.5
O1 C31 C32 104.6(2)
O1 C31 H54 110.8
C32 C31 H54 110.8
O1 C31 H55 110.8
C32 C31 H55 110.8
H54 C31 H55 108.9
C33 C32 C31 102.1(2)
C33 C32 H56 111.3
C31 C32 H56 111.3
C33 C32 H57 111.3
C31 C32 H57 111.3
H56 C32 H57 109.2
C32 C33 C34 101.9(2)
C32 C33 H58 111.4
C34 C33 H58 111.4
C32 C33 H59 111.4
C34 C33 H59 111.4
H58 C33 H59 109.2
O1 C34 C33 105.9(2)
O1 C34 H60 110.6
C33 C34 H60 110.6
O1 C34 H61 110.6
C33 C34 H61 110.6
H60 C34 H61 108.7

loop_
_geom_bond_atom_site_label_1
_geom_bond_atom_site_label_2
_geom_bond_distance
Sc1 N1 2.0702(16)
Sc1 O1 2.2163(15)
Sc1 C4 2.249(2)
Sc1 C3 2.259(2)
Sc1 N2 2.3478(18)
Si1 C3 1.842(2)
Si1 C22 1.880(2)
Si1 C23 1.882(2)
Si1 C24 1.889(2)
Si2 C4 1.846(2)
Si2 C27 1.877(3)
Si2 C25 1.883(3)
Si2 C26 1.885(3)
Si3 C29 1.852(3)
Si3 C30 1.855(3)
Si3 C28 1.869(3)
Si3 C5 1.904(2)
O1 C31 1.461(3)
O1 C34 1.465(3)
N1 C6 1.423(3)
N1 C1 1.451(3)
N2 C2 1.292(2)
N2 C14 1.441(3)
C1 C2 1.490(3)
C1 H1 0.9900
C1 H2 0.9900
C2 C5 1.499(3)
C3 H3 0.9900
C3 H4 0.9900
C4 H5 0.9900
C4 H6 0.9900
C5 H7 0.9900
C5 H8 0.9900
C6 C7 1.409(3)
C6 C11 1.411(3)
C7 C8 1.396(3)
C7 C12 1.503(3)
C8 C9 1.379(4)
C8 H9 0.9500
C9 C10 1.387(4)
C9 H10 0.9500
C10 C11 1.396(3)
C10 H11 0.9500
C11 C13 1.503(3)
C12 H12 0.9800
C12 H13 0.9800
C12 H14 0.9800
C13 H15 0.9800
C13 H16 0.9800
C13 H17 0.9800
C14 C15 1.402(3)
C14 C19 1.403(3)
C15 C16 1.400(4)
C15 C21 1.509(4)
C16 C17 1.385(5)
C16 H18 0.9500
C17 C18 1.367(5)
C17 H19 0.9500
C18 C19 1.392(4)
C18 H20 0.9500
C19 C20 1.499(4)
C20 H21 0.9800
C20 H22 0.9800
C20 H23 0.9800
C21 H24 0.9800
C21 H25 0.9800
C21 H26 0.9800
C22 H27 0.9800
C22 H28 0.9800
C22 H29 0.9800
C23 H30 0.9800
C23 H31 0.9800
C23 H32 0.9800
C24 H33 0.9800
C24 H34 0.9800
C24 H35 0.9800
C25 H36 0.9800
C25 H37 0.9800
C25 H38 0.9800
C26 H39 0.9800
C26 H40 0.9800
C26 H41 0.9800
C27 H42 0.9800
C27 H43 0.9800
C27 H44 0.9800
C28 H45 0.9800
C28 H46 0.9800
C28 H47 0.9800
C29 H48 0.9800
C29 H49 0.9800
C29 H50 0.9800
C30 H51 0.9800
C30 H52 0.9800
C30 H53 0.9800
C31 C32 1.519(4)
C31 H54 0.9900
C31 H55 0.9900
C32 C33 1.510(4)
C32 H56 0.9900
C32 H57 0.9900
C33 C34 1.524(4)
C33 H58 0.9900
C33 H59 0.9900
C34 H60 0.9900
C34 H61 0.9900

loop_
_geom_torsion_atom_site_label_1
_geom_torsion_atom_site_label_2
_geom_torsion_atom_site_label_3
_geom_torsion_atom_site_label_4
_geom_torsion
N1 Sc1 O1 C31 77.80(17)
C4 Sc1 O1 C31 -44.03(17)
C3 Sc1 O1 C31 -158.13(17)
N2 Sc1 O1 C31 106.3(2)
N1 Sc1 O1 C34 -93.78(18)
C4 Sc1 O1 C34 144.39(18)
C3 Sc1 O1 C34 30.29(18)
N2 Sc1 O1 C34 -65.3(3)
O1 Sc1 N1 C6 1.04(18)
C4 Sc1 N1 C6 93.46(19)
C3 Sc1 N1 C6 -90.2(2)
N2 Sc1 N1 C6 -170.15(19)
O1 Sc1 N1 C1 174.54(17)
C4 Sc1 N1 C1 -93.03(18)
C3 Sc1 N1 C1 83.35(18)
N2 Sc1 N1 C1 3.36(16)
N1 Sc1 N2 C2 -2.24(14)
O1 Sc1 N2 C2 -32.0(3)
C4 Sc1 N2 C2 117.40(15)
C3 Sc1 N2 C2 -127.56(15)
N1 Sc1 N2 C14 170.55(17)
O1 Sc1 N2 C14 140.81(19)
C4 Sc1 N2 C14 -69.81(17)
C3 Sc1 N2 C14 45.23(16)
C6 N1 C1 C2 170.59(19)
Sc1 N1 C1 C2 -4.1(3)
C14 N2 C2 C1 -172.54(19)
Sc1 N2 C2 C1 0.8(2)
C14 N2 C2 C5 5.2(3)
Sc1 N2 C2 C5 178.48(16)
N1 C1 C2 N2 1.9(3)
N1 C1 C2 C5 -176.02(19)
C22 Si1 C3 Sc1 64.69(15)
C23 Si1 C3 Sc1 -54.68(15)
C24 Si1 C3 Sc1 -175.59(12)
N1 Sc1 C3 Si1 -178.22(10)
O1 Sc1 C3 Si1 90.92(12)
C4 Sc1 C3 Si1 -1.59(16)
N2 Sc1 C3 Si1 -106.99(12)
C27 Si2 C4 Sc1 -78.0(2)
C25 Si2 C4 Sc1 163.15(17)
C26 Si2 C4 Sc1 43.4(2)
N1 Sc1 C4 Si2 1.4(2)
O1 Sc1 C4 Si2 92.89(18)
C3 Sc1 C4 Si2 -175.30(16)
N2 Sc1 C4 Si2 -78.05(19)
N2 C2 C5 Si3 95.7(2)
C1 C2 C5 Si3 -86.5(2)
C29 Si3 C5 C2 134.7(2)
C30 Si3 C5 C2 14.3(2)
C28 Si3 C5 C2 -106.7(2)
C1 N1 C6 C7 89.4(2)
Sc1 N1 C6 C7 -96.6(2)
C1 N1 C6 C11 -88.2(2)
Sc1 N1 C6 C11 85.8(2)
C11 C6 C7 C8 1.0(3)
N1 C6 C7 C8 -176.57(19)
C11 C6 C7 C12 179.94(19)
N1 C6 C7 C12 2.4(3)
C6 C7 C8 C9 0.1(3)
C12 C7 C8 C9 -178.8(2)
C7 C8 C9 C10 -1.1(4)
C8 C9 C10 C11 1.0(4)
C9 C10 C11 C6 0.2(3)
C9 C10 C11 C13 178.1(2)
C7 C6 C11 C10 -1.2(3)
N1 C6 C11 C10 176.43(18)
C7 C6 C11 C13 -179.05(19)
N1 C6 C11 C13 -1.4(3)
C2 N2 C14 C15 74.5(3)
Sc1 N2 C14 C15 -98.1(2)
C2 N2 C14 C19 -107.9(2)
Sc1 N2 C14 C19 79.5(2)
C19 C14 C15 C16 -0.6(3)
N2 C14 C15 C16 177.0(2)
C19 C14 C15 C21 178.0(2)
N2 C14 C15 C21 -4.5(3)
C14 C15 C16 C17 -1.3(4)
C21 C15 C16 C17 -179.9(2)
C15 C16 C17 C18 1.7(4)
C16 C17 C18 C19 -0.2(4)
C17 C18 C19 C14 -1.6(4)
C17 C18 C19 C20 177.2(3)
C15 C14 C19 C18 2.0(3)
N2 C14 C19 C18 -175.6(2)
C15 C14 C19 C20 -176.7(2)
N2 C14 C19 C20 5.7(3)
C34 O1 C31 C32 18.6(3)
Sc1 O1 C31 C32 -154.58(16)
O1 C31 C32 C33 -36.9(3)
C31 C32 C33 C34 40.2(3)
C31 O1 C34 C33 7.0(3)
Sc1 O1 C34 C33 179.40(15)
C32 C33 C34 O1 -29.7(3)
